data_2006131
loop_
_publ_author_name
'Blake, Alexander J.'
'Pearson, Matthew'
'Sowerby, D. Bryan'
'Woodhead, Peter P.'

_publ_section_title
;
 Bis(ethylxanthato)phenylantimony(III)
;
_journal_issue 5
_journal_name_full 'Acta Crystallographica Section C'
_journal_page_first 583
_journal_page_last 585
_journal_paper_doi 10.1107/S0108270197000620
_journal_volume 53
_journal_year 1997
_chemical_formula_iupac '[Sb (C6 H5) (C3 H5 O1 S2)2]'
_chemical_formula_sum 'C12 H15 O2 S4 Sb'
_chemical_formula_weight 441.23
_chemical_name_systematic
;
 ?
;
_space_group_IT_number 2
_symmetry_cell_setting triclinic
_symmetry_space_group_name_Hall '-P 1'
_symmetry_space_group_name_H-M 'P -1'
_audit_creation_method SHELXL
_cell_angle_alpha 84.24(4)
_cell_angle_beta 84.20(4)
_cell_angle_gamma 77.85(5)
_cell_formula_units_Z 2
_cell_length_a 5.795(4)
_cell_length_b 9.059(4)
_cell_length_c 16.081(7)
_cell_measurement_reflns_used 31
_cell_measurement_temperature 150.0(2)
_cell_measurement_theta_max 13
_cell_measurement_theta_min 12
_cell_volume 818.3(8)
_computing_cell_refinement STADI-4
_computing_data_collection 'STADI-4 (Stoe & Cie, 1995a)'
_computing_data_reduction 'X-RED (Stoe & Cie, 1995b)'
_computing_molecular_graphics 'SHELXTL/PC (Sheldrick, 1994)'
_computing_publication_material SHELXL93
_computing_structure_refinement 'SHELXL93 (Sheldrick, 1993)'
_computing_structure_solution 'SHELXS86 (Sheldrick, 1990)'
_diffrn_ambient_temperature 150.0(2)
_diffrn_measurement_device 'Stoe Stadi-4 four-circle'
_diffrn_measurement_method \w-2\q
_diffrn_radiation_monochromator graphite
_diffrn_radiation_source 'fine-focus sealed tube'
_diffrn_radiation_type MoK\a
_diffrn_radiation_wavelength 0.71073
_diffrn_reflns_av_R_equivalents 0.0000
_diffrn_reflns_av_sigmaI/netI 0.0179
_diffrn_reflns_limit_h_max 6
_diffrn_reflns_limit_h_min -6
_diffrn_reflns_limit_k_max 10
_diffrn_reflns_limit_k_min -10
_diffrn_reflns_limit_l_max 19
_diffrn_reflns_limit_l_min 0
_diffrn_reflns_number 2879
_diffrn_reflns_theta_max 25.07
_diffrn_reflns_theta_min 2.54
_diffrn_standards_decay_% 'intensity variation: +-2.0%'
_diffrn_standards_interval_time 60
_diffrn_standards_number 3
_exptl_absorpt_coefficient_mu 2.190
_exptl_absorpt_correction_T_max 0.636
_exptl_absorpt_correction_T_min 0.415
_exptl_absorpt_correction_type '\y scans (North, Phillips & Mathews, 1968)'
_exptl_crystal_colour colourless
_exptl_crystal_density_diffrn 1.791
_exptl_crystal_density_method 'not measured'
_exptl_crystal_description plate
_exptl_crystal_F_000 436
_exptl_crystal_size_max 0.50
_exptl_crystal_size_mid 0.30
_exptl_crystal_size_min 0.04
_refine_diff_density_max 0.29
_refine_diff_density_min -0.28
_refine_ls_extinction_coef 0.0012(2)
_refine_ls_extinction_method SHELXL93
_refine_ls_goodness_of_fit_all 1.144
_refine_ls_goodness_of_fit_obs 1.118
_refine_ls_hydrogen_treatment 'H atoms: riding model'
_refine_ls_matrix_type full
_refine_ls_number_parameters 173
_refine_ls_number_reflns 2879
_refine_ls_number_restraints 3
_refine_ls_restrained_S_all 1.143
_refine_ls_restrained_S_obs 1.118
_refine_ls_R_factor_all 0.0225
_refine_ls_R_factor_obs .0190
_refine_ls_shift/esd_max 0.003
_refine_ls_shift/esd_mean 0.000
_refine_ls_structure_factor_coef Fsqd
_refine_ls_weighting_details 'w = 1/[\s^2^(Fo^2^)+(0.013)^2^+0.81P] where P = (Fo^2^+2Fc^2^)/3'
_refine_ls_weighting_scheme calc
_refine_ls_wR_factor_all 0.0417
_refine_ls_wR_factor_obs .0392
_reflns_number_observed 2679
_reflns_number_total 2879
_reflns_observed_criterion >2sigma(I)
_cod_data_source_file mu1305.cif
_cod_data_source_block sbxane
_cod_depositor_comments
;
The following automatic conversions were performed:
'_geom_bond_publ_flag' value 'Yes' changed to 'yes' according to
'/home/saulius/struct/CIF-dictionaries/cif_core.dic' dictionary named
'cif_core.dic' version 2.4.1 from 2010-06-29 (15 times).

Automatic conversion script
Id: cif_fix_enum 1527 2010-12-29 10:47:43Z saulius 

The following automatic conversions were performed:

'_geom_bond_publ_flag' value 'Yes' changed to 'yes' according to
/home/saulius/struct/CIF-dictionaries/cif_core.dic dictionary named
'cif_core.dic' version 2.4.1 from 2010-06-29 (15
times).

'_geom_angle_publ_flag' value 'Yes' changed to 'yes'
according to /home/saulius/struct/CIF-dictionaries/cif_core.dic
dictionary named 'cif_core.dic' version 2.4.1 from 2010-06-29 (26
times).

Automatic conversion script
Id: cif_fix_values 1715 2011-07-08 13:25:40Z adriana 

The following automatic conversions were performed:

'_refine_ls_weighting_scheme' value 'calc w =
1/[\s^2^(Fo^2^)+(0.013)^2^+0.81P] where P = (Fo^2^+2Fc^2^)/3' was
changed to 'calc'. New tag '_refine_ls_weighting_details' was
created. The value of the new tag was set to 'w =
1/[\s^2^(Fo^2^)+(0.013)^2^+0.81P] where P = (Fo^2^+2Fc^2^)/3'.

Automatic conversion script
Id: cif_fix_values 3143 2015-03-26 13:38:13Z robertas 
;
_cod_original_cell_volume 818.3(9)
_cod_database_code 2006131

loop_
_symmetry_equiv_pos_as_xyz
'x, y, z'
'-x, -y, -z'

loop_
_atom_site_aniso_label
_atom_site_aniso_U_11
_atom_site_aniso_U_22
_atom_site_aniso_U_33
_atom_site_aniso_U_12
_atom_site_aniso_U_13
_atom_site_aniso_U_23
Sb .01901(10) .01467(9) .01758(10) -.00317(6) -.00065(6) -.00015(6)
S1 .0172(3) .0279(4) .0231(4) -.0013(3) -.0021(3) -.0083(3)
C1 .0217(14) .0144(12) .0213(14) -.0029(10) -.0002(11) -.0008(10)
S2 .0178(3) .0240(3) .0307(4) -.0047(3) -.0019(3) -.0078(3)
O1 .0204(9) .0286(10) .0203(10) .0007(8) -.0025(8) -.0086(8)
C2 .0327(16) .0341(16) .0175(14) -.0077(12) -.0044(12) -.0078(12)
C3 .0417(18) .0312(16) .0200(15) -.0076(13) .0009(13) -.0055(12)
S3 .0209(3) .0245(3) .0190(3) .0000(3) -.0039(3) -.0041(3)
C4 .0292(15) .0170(12) .0140(13) -.0021(11) -.0043(11) .0034(10)
S4 .0232(4) .0278(4) .0227(4) -.0042(3) -.0002(3) -.0048(3)
O2 .0246(10) .0242(10) .0218(10) -.0031(8) -.0031(8) -.0071(8)
C5 .0335(16) .0278(15) .0210(15) -.0030(12) -.0009(12) -.0086(12)
C6 .0438(18) .0335(16) .0231(15) -.0129(14) .0018(13) -.0118(12)
C11 .0194(13) .0152(12) .0146(12) -.0010(10) .0017(10) -.0015(10)
C12 .0194(13) .0190(13) .0229(14) -.0047(10) .0001(11) -.0045(10)
C13 .0238(14) .0218(14) .0242(15) -.0003(11) -.0064(11) -.0003(11)
C14 .0272(15) .0181(13) .0244(15) -.0011(11) -.0015(12) .0022(11)
C15 .0262(15) .0170(13) .0293(15) -.0098(11) -.0033(12) -.0005(11)
C16 .0219(14) .0222(13) .0196(14) -.0046(11) -.0046(11) -.0018(10)

loop_
_atom_site_label
_atom_site_fract_x
_atom_site_fract_y
_atom_site_fract_z
_atom_site_U_iso_or_equiv
_atom_site_thermal_displace_type
_atom_site_calc_flag
_atom_site_refinement_flags
_atom_site_occupancy
_atom_site_disorder_group
_atom_site_type_symbol
Sb .36287(3) 1.441953(18) 1.180718(11) .01726(6) Uani d . 1 . Sb
S1 -.00199(11) 1.54256(8) 1.27548(4) .02278(15) Uani d . 1 . S
C1 .1519(5) 1.5882(3) 1.35281(16) .0194(5) Uani d . 1 . C
S2 .44314(11) 1.55044(7) 1.35069(4) .02373(15) Uani d . 1 . S
O1 .0045(3) 1.6570(2) 1.41250(11) .0234(4) Uani d . 1 . O
C2 .1002(5) 1.6983(3) 1.48545(17) .0274(6) Uani d . 1 . C
H2A .2115 1.7669 1.4679 .033 Uiso calc R 1 . H
H2B .1854 1.6067 1.5168 .033 Uiso calc R 1 . H
C3 -.1084(5) 1.7765(3) 1.53897(18) .0309(7) Uani d . 1 . C
H3A -.0536 1.8053 1.5895 .046 Uiso calc R 1 . H
H3B -.2182 1.7078 1.5550 .046 Uiso calc R 1 . H
H3C -.1896 1.8675 1.5073 .046 Uiso calc R 1 . H
S3 .03551(12) 1.38831(7) 1.10602(4) .02185(14) Uani d . 1 . S
C4 .2300(5) 1.2935(3) 1.03015(16) .0206(6) Uani d . 1 . C
S4 .51958(12) 1.27647(8) 1.02591(4) .02463(15) Uani d . 1 . S
O2 .1117(3) 1.2373(2) .97855(11) .0234(4) Uani d . 1 . O
C5 .2413(5) 1.1541(3) .90916(17) .0275(6) Uani d . 1 . C
H5A .3758 1.0768 .9295 .033 Uiso calc R 1 . H
H5B .3037 1.2241 .8656 .033 Uiso calc R 1 . H
C6 .0684(6) 1.0801(3) .87426(18) .0324(7) Uani d . 1 . C
H6A .1474 1.0229 .8272 .049 Uiso calc R 1 . H
H6B -.0640 1.1579 .8548 .049 Uiso calc R 1 . H
H6C .0086 1.0110 .9180 .049 Uiso calc R 1 . H
C11 .4423(4) 1.2198(3) 1.24713(15) .0170(5) Uani d D 1 . C
C12 .6380(4) 1.1859(3) 1.29380(16) .0203(5) Uani d D 1 . C
H12 .7311 1.2598 1.2963 .024 Uiso calc R 1 . H
C13 .6988(5) 1.0438(3) 1.33716(17) .0237(6) Uani d D 1 . C
H13 .8321 1.0219 1.3695 .028 Uiso calc R 1 . H
C14 .5659(5) .9345(3) 1.33341(17) .0241(6) Uani d D 1 . C
H14 .6066 .8380 1.3632 .029 Uiso calc R 1 . H
C15 .3730(5) .9679(3) 1.28563(17) .0234(6) Uani d D 1 . C
H15 .2826 .8930 1.2820 .028 Uiso calc R 1 . H
C16 .3101(5) 1.1092(3) 1.24303(16) .0210(5) Uani d D 1 . C
H16 .1764 1.1307 1.2109 .025 Uiso calc R 1 . H

loop_
_atom_type_symbol
_atom_type_description
_atom_type_scat_dispersion_real
_atom_type_scat_dispersion_imag
_atom_type_scat_source
C C 0.0033 0.0016 'International Tables Vol C Tables 4.2.6.8 and 6.1.1.4'
H H 0.0000 0.0000 'International Tables Vol C Tables 4.2.6.8 and 6.1.1.4'
O O 0.0106 0.0060 'International Tables Vol C Tables 4.2.6.8 and 6.1.1.4'
S S 0.1246 0.1234 'International Tables Vol C Tables 4.2.6.8 and 6.1.1.4'
Sb Sb -0.5866 1.5461 'International Tables Vol C Tables 4.2.6.8 and 6.1.1.4'

loop_
_geom_angle_atom_site_label_1
_geom_angle_atom_site_label_2
_geom_angle_atom_site_label_3
_geom_angle
_geom_angle_publ_flag
S1 Sb S2 62.67(5) yes
S1 Sb S3 77.52(6) yes
S1 Sb S4 142.35(4) yes
S2 Sb S3 139.68(3) yes
S2 Sb S4 153.58(3) yes
S3 Sb S4 64.96(5) yes
S1 Sb C11 95.89(8) yes
S2 Sb C11 83.30(8) yes
S3 Sb C11 95.22(8) yes
S4 Sb C11 84.95(8) yes
Sb S1 C1 95.52(11) yes
Sb S2 C1 78.29(10) yes
Sb S3 C4 93.08(11) yes
Sb S4 C4 78.48(10) yes
Sb C11 C12 117.90(18) yes
Sb C11 C16 122.99(19) yes
O1 C1 S2 125.5(2) yes
O1 C1 S1 111.11(19) yes
S2 C1 S1 123.37(16) yes
C1 O1 C2 119.4(2) yes
O1 C2 C3 106.2(2) yes
O2 C4 S4 126.2(2) yes
O2 C4 S3 110.4(2) yes
S4 C4 S3 123.41(16) yes
C4 O2 C5 119.6(2) yes
O2 C5 C6 106.5(2) yes
C12 C11 C16 119.1(2) ?
C11 C12 C13 120.3(2) ?
C14 C13 C12 120.4(3) ?
C15 C14 C13 119.1(2) ?
C14 C15 C16 120.9(2) ?
C15 C16 C11 120.2(2) ?

loop_
_geom_bond_atom_site_label_1
_geom_bond_atom_site_label_2
_geom_bond_site_symmetry_2
_geom_bond_distance
_geom_bond_publ_flag
Sb S1 . 2.5377(19) yes
Sb S2 . 3.1051(15) yes
Sb S3 . 2.4987(17) yes
Sb S4 . 2.9981(16) yes
Sb C11 . 2.163(3) yes
S1 C1 . 1.731(3) yes
C1 O1 . 1.330(3) yes
C1 S2 . 1.648(3) yes
O1 C2 . 1.460(3) yes
C2 C3 . 1.502(4) yes
S3 C4 . 1.738(3) yes
C4 O2 . 1.328(3) yes
C4 S4 . 1.648(3) yes
O2 C5 . 1.462(3) yes
C5 C6 . 1.496(4) yes
C11 C12 . 1.387(4) ?
C11 C16 . 1.394(4) ?
C12 C13 . 1.395(4) ?
C13 C14 . 1.386(4) ?
C14 C15 . 1.384(4) ?
C15 C16 . 1.385(4) ?

loop_
_geom_torsion_atom_site_label_1
_geom_torsion_atom_site_label_2
_geom_torsion_atom_site_label_3
_geom_torsion_atom_site_label_4
_geom_torsion
C11 Sb S1 C1 81.43(12)
S3 Sb S1 C1 175.49(9)
Sb S1 C1 O1 175.54(16)
Sb S1 C1 S2 -4.24(17)
S2 C1 O1 C2 -3.1(3)
S1 C1 O1 C2 177.17(18)
C1 O1 C2 C3 178.5(2)
C11 Sb S3 C4 -80.44(11)
S1 Sb S3 C4 -175.34(8)
Sb S3 C4 O2 176.29(16)
Sb S3 C4 S4 -2.96(16)
S4 C4 O2 C5 -1.4(3)
S3 C4 O2 C5 179.42(18)
C4 O2 C5 C6 168.8(2)
S3 Sb C11 C12 173.68(18)
S1 Sb C11 C12 -108.36(19)
S3 Sb C11 C16 -4.5(2)
S1 Sb C11 C16 73.5(2)
C16 C11 C12 C13 -1.1(4)
Sb C11 C12 C13 -179.34(19)
C11 C12 C13 C14 0.7(4)
C12 C13 C14 C15 0.4(4)
C13 C14 C15 C16 -1.0(4)
C14 C15 C16 C11 0.6(4)
C12 C11 C16 C15 0.5(4)
Sb C11 C16 C15 178.64(19)

loop_
_cod_related_entry_id
_cod_related_entry_database
_cod_related_entry_code
1 ChemSpider 24728847
